data_7128316
loop_
_publ_author_name
'Taher, Deeb'
'Wilson, Jessica R.'
'Ritch, Grayson'
'Zeller, Matthias'
'Szymczak, Nathaniel K.'

_publ_section_title
;
 Late-stage ligand functionalization <i>via</i> the Staudinger reaction
 using phosphine-appended 2,2'-bipyridine.
;
_journal_issue 46
_journal_name_full 'Chemical communications (Cambridge, England)'
_journal_page_first 5718
_journal_page_last 5721
_journal_paper_doi 10.1039/d1cc01407b
_journal_volume 57
_journal_year 2021
_chemical_formula_moiety 'C54 H52 Cl Fe N4 P2, F6 P, 1.279(C4 H10 O), 0.666(C2 H3 N)'
_chemical_formula_sum 'C60.45 H66.79 Cl F6 Fe N4.67 O1.28 P3'
_chemical_formula_weight 1177.35
_space_group_crystal_system monoclinic
_space_group_IT_number 14
_space_group_name_Hall '-P 2ybc'
_space_group_name_H-M_alt 'P 1 21/c 1'
_atom_sites_solution_hydrogens geom
_atom_sites_solution_primary direct
_atom_sites_solution_secondary difmap
_audit_creation_method SHELXL-2018/3
_audit_update_record
;
2021-03-13 deposited with the CCDC.	2021-04-28 downloaded from the CCDC.
;
_cell_angle_alpha 90
_cell_angle_beta 114.1240(10)
_cell_angle_gamma 90
_cell_formula_units_Z 4
_cell_length_a 19.7512(2)
_cell_length_b 18.65280(10)
_cell_length_c 17.5182(2)
_cell_measurement_reflns_used 45258
_cell_measurement_temperature 85(2)
_cell_measurement_theta_max 68.9990
_cell_measurement_theta_min 3.3950
_cell_volume 5890.30(11)
_computing_cell_refinement 'CrysAlisPro 1.171.38.41 (Rigaku OD, 2015)'
_computing_data_collection 'CrysAlisPro 1.171.38.41 (Rigaku OD, 2015)'
_computing_data_reduction 'CrysAlisPro 1.171.38.41 (Rigaku OD, 2015)'
_computing_structure_refinement
;  
SHELXL-2018/3 (Sheldrick, 2015, 2018), 
SHELXLE Rev1005 (H\"ubschle et al., 2011)
;
_computing_structure_solution 'SHELXS-97 (Sheldrick, 2008)'
_diffrn_ambient_temperature 85(2)
_diffrn_measured_fraction_theta_full 1.000
_diffrn_measured_fraction_theta_max 0.994
_diffrn_measurement_details
;
List of Runs (angles in degrees, time in seconds):

  # Type    Start    End  Width  t~exp~   \w     \q     \k     \f   Frames
#--------------------------------------------------------------------------
  1  \w   -110.00  70.00   1.00    1.00    --  -20.00   0.00-180.00  180
  2  \w    -45.00   0.00   1.00    1.00    --  -20.00  72.00   0.00   45
  3  \w    -45.00   0.00   1.00    1.00    --  -20.00  72.00   0.00   45
  4  \w    -25.00  43.00   1.00    1.00    --  -20.00  36.00 120.00   68
  5  \w    -45.00   0.00   1.00    1.00    --  -20.00  72.00-180.00   45
  6  \w   -173.00-128.00   1.00    3.00    --  -92.00 -36.00 120.00   45
  7  \w   -133.00 -88.00   1.00    3.00    --  -92.00 -36.00 -60.00   45
  8  \w   -104.00 -59.00   1.00    3.00    --  -92.00  36.00  60.00   45
  9  \w   -122.00 -77.00   1.00    3.00    --  -92.00 -72.00  60.00   45
 10  \w   -174.00 -78.00   1.00    3.00    --  -92.00 -72.00-120.00   96
 11  \w    -93.00 -35.00   1.00    3.00    --  -92.00  36.00-120.00   58
 12  \w   -176.00 -77.00   1.00    3.00    --  -92.00 -72.00 -60.00   99
 13  \w   -147.00 -75.00   1.00    3.00    --  -92.00 -72.00-180.00   72
 14  \w   -176.00 -77.00   1.00    3.00    --  -92.00 -72.00 120.00   99
 15  \w   -177.00-116.00   1.00    3.00    --  -92.00 -36.00  60.00   61
 16  \w    -87.00  -9.00   1.00    3.00    --  -92.00  36.00 -60.00   78
 17  \w   -102.00 -14.00   1.00    3.00    --  -92.00  36.00   0.00   88
 18  \w   -102.00 -21.00   1.00    3.00    --  -92.00  72.00 120.00   81
 19  \w   -175.00-104.00   1.00    3.00    --  -92.00 -36.00   0.00   71
 20  \w   -104.00 -52.00   1.00    3.00    --  -92.00  72.00  60.00   52
 21  \w   -109.00 -14.00   1.00    3.00    --  -92.00  72.00-120.00   95
 22  \w   -105.00 -24.00   1.00    3.00    --  -92.00  36.00-120.00   81
 23  \w   -105.00  -2.00   1.00    3.00    --  -92.00  36.00-180.00  103
 24  \w   -106.00  -2.00   1.00    3.00    --  -92.00  72.00 -60.00  104
 25  \w   -106.00  -2.00   1.00    3.00    --  -92.00  72.00 -60.00  104
 26  \w   -107.00 -29.00   1.00    3.00    --  -92.00  72.00   0.00   78
 27  \w   -117.00 -72.00   1.00    3.00    --  -92.00  72.00 180.00   45
;
_diffrn_measurement_device 'Rigaku AFC10K Saturn 944+ CCD-based X-ray diffractometer'
_diffrn_measurement_device_type 'dtrek-CrysAlisPro-abstract goniometer imported rigaku-d*trek images'
_diffrn_measurement_method '\w scans'
_diffrn_orient_matrix_type 'CrysAlisPro convention (1999,Acta A55,543-557)'
_diffrn_orient_matrix_UB_11 -0.0560114000
_diffrn_orient_matrix_UB_12 0.0532864000
_diffrn_orient_matrix_UB_13 0.0087575000
_diffrn_orient_matrix_UB_21 -0.0640403000
_diffrn_orient_matrix_UB_22 -0.0513853000
_diffrn_orient_matrix_UB_23 -0.0495531000
_diffrn_orient_matrix_UB_31 0.0083223000
_diffrn_orient_matrix_UB_32 -0.0365985000
_diffrn_orient_matrix_UB_33 0.0821626000
_diffrn_radiation_monochromator graphite
_diffrn_radiation_type CuK\a
_diffrn_radiation_wavelength 1.54178
_diffrn_reflns_av_R_equivalents 0.0502
_diffrn_reflns_av_unetI/netI 0.0225
_diffrn_reflns_Laue_measured_fraction_full 1.000
_diffrn_reflns_Laue_measured_fraction_max 0.994
_diffrn_reflns_limit_h_max 23
_diffrn_reflns_limit_h_min -23
_diffrn_reflns_limit_k_max 22
_diffrn_reflns_limit_k_min -22
_diffrn_reflns_limit_l_max 21
_diffrn_reflns_limit_l_min -19
_diffrn_reflns_number 89910
_diffrn_reflns_point_group_measured_fraction_full 1.000
_diffrn_reflns_point_group_measured_fraction_max 0.994
_diffrn_reflns_theta_full 67.679
_diffrn_reflns_theta_max 69.302
_diffrn_reflns_theta_min 3.409
_diffrn_source 'Cu-target micro-focus rotating anode'
_diffrn_source_type 'Micromax-007HF (Cu) micro-focus rotating anode'
_exptl_absorpt_coefficient_mu 3.772
_exptl_absorpt_correction_T_max 1.00000
_exptl_absorpt_correction_T_min 0.54266
_exptl_absorpt_correction_type multi-scan
_exptl_absorpt_process_details
;
CrysAlisPro 1.171.38.41 (Rigaku Oxford Diffraction, 2015)
Empirical absorption correction using spherical harmonics,
 implemented in SCALE3 ABSPACK scaling algorithm.
;
_exptl_crystal_colour brown
_exptl_crystal_density_diffrn 1.328
_exptl_crystal_description plate
_exptl_crystal_F_000 2457.5
_exptl_crystal_size_max 0.120
_exptl_crystal_size_mid 0.100
_exptl_crystal_size_min 0.050
_refine_diff_density_max 0.694
_refine_diff_density_min -0.342
_refine_diff_density_rms 0.063
_refine_ls_extinction_method none
_refine_ls_goodness_of_fit_ref 1.062
_refine_ls_hydrogen_treatment constr
_refine_ls_matrix_type full
_refine_ls_number_parameters 989
_refine_ls_number_reflns 10934
_refine_ls_number_restraints 1015
_refine_ls_restrained_S_all 1.054
_refine_ls_R_factor_all 0.0424
_refine_ls_R_factor_gt 0.0410
_refine_ls_shift/su_max 0.005
_refine_ls_shift/su_mean 0.000
_refine_ls_structure_factor_coef Fsqd
_refine_ls_weighting_details 'w=1/[\s^2^(Fo^2^)+(0.0639P)^2^+3.1689P] where P=(Fo^2^+2Fc^2^)/3'
_refine_ls_weighting_scheme calc
_refine_ls_wR_factor_gt 0.1107
_refine_ls_wR_factor_ref 0.1121
_reflns_Friedel_coverage 0.000
_reflns_number_gt 10490
_reflns_number_total 10934
_reflns_threshold_expression 'I > 2\s(I)'
_cod_data_source_file d1cc01407b2.cif
_cod_data_source_block gr5173
_cod_depositor_comments 'Adding full bibliography for 7128313--7128317.cif.'
_cod_original_cell_volume 5890.30(10)
_cod_original_sg_symbol_H-M 'P 21/c'
_cod_database_code 7128316
_shelx_shelxl_version_number 2018/3
_shelx_space_group_comment
;
The symmetry employed for this shelxl refinement is uniquely defined
by the following loop, which should always be used as a source of
symmetry information in preference to the above space-group names.
They are only intended as comments.
;
_shelx_estimated_absorpt_t_min 0.660
_shelx_estimated_absorpt_t_max 0.834

loop_
_space_group_symop_operation_xyz
'x, y, z'
'-x, y+1/2, -z+1/2'
'-x, -y, -z'
'x, -y-1/2, z-1/2'

loop_
_atom_site_label
_atom_site_type_symbol
_atom_site_fract_x
_atom_site_fract_y
_atom_site_fract_z
_atom_site_U_iso_or_equiv
_atom_site_adp_type
_atom_site_occupancy
_atom_site_site_symmetry_order
_atom_site_calc_flag
_atom_site_refinement_flags_posn
_atom_site_refinement_flags_adp
_atom_site_refinement_flags_occupancy
_atom_site_disorder_assembly
_atom_site_disorder_group
Fe1 Fe 0.33408(2) 0.56764(2) 0.30750(2) 0.02673(9) Uani 1 1 d . . . . .
Cl1 Cl 0.28696(3) 0.50345(3) 0.39109(3) 0.03571(12) Uani 1 1 d . . . . .
P1 P 0.33030(3) 0.42863(2) 0.20162(3) 0.02702(11) Uani 1 1 d . . . . .
P2 P 0.33246(3) 0.72121(2) 0.38611(3) 0.02852(12) Uani 1 1 d . . . . .
P3 P 0.49044(3) 0.36094(3) 0.79049(3) 0.03327(13) Uani 1 1 d . . . . .
F1 F 0.45073(8) 0.33810(7) 0.69498(8) 0.0479(3) Uani 1 1 d . . . . .
F2 F 0.56868(8) 0.36169(8) 0.78387(10) 0.0564(4) Uani 1 1 d . . . . .
F3 F 0.53044(9) 0.38302(8) 0.88666(8) 0.0578(4) Uani 1 1 d . . . . .
F4 F 0.41175(8) 0.36114(8) 0.79690(9) 0.0525(4) Uani 1 1 d . . . . .
F5 F 0.47854(7) 0.44376(6) 0.76420(8) 0.0424(3) Uani 1 1 d . . . . .
F6 F 0.50149(9) 0.27811(7) 0.81717(9) 0.0527(4) Uani 1 1 d . . . . .
N1 N 0.42901(9) 0.49914(8) 0.32999(10) 0.0267(3) Uani 1 1 d . . . . .
N2 N 0.43076(9) 0.61955(8) 0.40065(10) 0.0276(3) Uani 1 1 d . . . . .
N3 N 0.29380(9) 0.50628(8) 0.19670(10) 0.0291(3) Uani 1 1 d . . . . .
N4 N 0.28893(9) 0.67185(8) 0.30546(10) 0.0296(3) Uani 1 1 d . . . . .
C1 C 0.42117(11) 0.43779(10) 0.28770(12) 0.0287(4) Uani 1 1 d . . . . .
C2 C 0.47833(11) 0.38834(10) 0.30676(13) 0.0317(4) Uani 1 1 d . . . . .
H2 H 0.471420 0.344980 0.276026 0.038 Uiso 1 1 calc R U . . .
C3 C 0.54574(12) 0.40411(11) 0.37192(13) 0.0343(4) Uani 1 1 d . . . . .
H3 H 0.585847 0.371269 0.386584 0.041 Uiso 1 1 calc R U . . .
C4 C 0.55465(11) 0.46794(11) 0.41576(12) 0.0319(4) Uani 1 1 d . . . . .
H4 H 0.600606 0.479422 0.460502 0.038 Uiso 1 1 calc R U . . .
C5 C 0.49466(11) 0.51465(10) 0.39258(12) 0.0278(4) Uani 1 1 d . . . . .
C6 C 0.49632(11) 0.58541(10) 0.43172(12) 0.0281(4) Uani 1 1 d . . . . .
C7 C 0.55908(11) 0.61528(11) 0.49473(12) 0.0314(4) Uani 1 1 d . . . . .
H7 H 0.604731 0.589844 0.516724 0.038 Uiso 1 1 calc R U . . .
C8 C 0.55345(11) 0.68259(11) 0.52446(13) 0.0339(4) Uani 1 1 d . . . . .
H8 H 0.595546 0.704144 0.567049 0.041 Uiso 1 1 calc R U . . .
C9 C 0.48597(11) 0.71873(11) 0.49189(13) 0.0332(4) Uani 1 1 d . . . . .
H9 H 0.481193 0.765239 0.511235 0.040 Uiso 1 1 calc R U . . .
C10 C 0.42579(11) 0.68485(10) 0.43027(12) 0.0297(4) Uani 1 1 d . . . . .
C11 C 0.28349(11) 0.35491(10) 0.22653(12) 0.0305(4) Uani 1 1 d . . . . .
C12 C 0.30804(12) 0.28403(11) 0.23022(16) 0.0406(5) Uani 1 1 d . . . . .
H12 H 0.350079 0.273487 0.218864 0.049 Uiso 1 1 calc R U . . .
C13 C 0.27090(13) 0.22944(12) 0.25045(18) 0.0496(6) Uani 1 1 d . . . . .
H13 H 0.287024 0.181237 0.252268 0.060 Uiso 1 1 calc R U . . .
C14 C 0.21044(14) 0.24494(13) 0.26798(18) 0.0502(6) Uani 1 1 d . . . . .
H14 H 0.184966 0.207198 0.281510 0.060 Uiso 1 1 calc R U . . .
C15 C 0.18661(14) 0.31478(13) 0.26605(18) 0.0500(6) Uani 1 1 d . . . . .
H15 H 0.145590 0.325065 0.279386 0.060 Uiso 1 1 calc R U . . .
C16 C 0.22276(12) 0.36999(12) 0.24457(15) 0.0392(5) Uani 1 1 d . . . . .
H16 H 0.205935 0.417984 0.242237 0.047 Uiso 1 1 calc R U . . .
C17 C 0.34677(11) 0.40388(10) 0.11139(12) 0.0312(4) Uani 1 1 d . . . . .
C18 C 0.40043(13) 0.44194(11) 0.09595(13) 0.0362(4) Uani 1 1 d . . . . .
H18 H 0.427167 0.479381 0.132649 0.043 Uiso 1 1 calc R U . . .
C19 C 0.41485(13) 0.42518(12) 0.02698(14) 0.0407(5) Uani 1 1 d . . . . .
H19 H 0.452102 0.450707 0.017079 0.049 Uiso 1 1 calc R U . . .
C20 C 0.37552(14) 0.37175(13) -0.02734(14) 0.0441(5) Uani 1 1 d . . . . .
H20 H 0.385343 0.360791 -0.074796 0.053 Uiso 1 1 calc R U . . .
C21 C 0.32201(16) 0.33430(14) -0.01271(16) 0.0519(6) Uani 1 1 d . . . . .
H21 H 0.294827 0.297567 -0.050307 0.062 Uiso 1 1 calc R U . . .
C22 C 0.30741(14) 0.34988(13) 0.05679(15) 0.0438(5) Uani 1 1 d . . . . .
H22 H 0.270636 0.323636 0.066827 0.053 Uiso 1 1 calc R U . . .
C23 C 0.29812(12) 0.71300(11) 0.46673(13) 0.0348(4) Uani 1 1 d . . . . .
C24 C 0.33269(12) 0.74794(11) 0.54347(13) 0.0369(5) Uani 1 1 d . . . . .
H24 H 0.370368 0.782431 0.551411 0.044 Uiso 1 1 calc R U . . .
C25 C 0.31167(15) 0.73197(13) 0.60821(15) 0.0476(6) Uani 1 1 d . . . . .
H25 H 0.335263 0.755254 0.660758 0.057 Uiso 1 1 calc R U . . .
C26 C 0.2568(2) 0.68253(15) 0.59608(19) 0.0641(8) Uani 1 1 d . . . . .
H26 H 0.243276 0.671188 0.640869 0.077 Uiso 1 1 calc R U . . .
C27 C 0.2211(2) 0.64926(17) 0.5203(2) 0.0695(9) Uani 1 1 d . . . . .
H27 H 0.182017 0.616456 0.512274 0.083 Uiso 1 1 calc R U . . .
C28 C 0.24218(15) 0.66349(13) 0.45497(17) 0.0498(6) Uani 1 1 d . . . . .
H28 H 0.218494 0.639550 0.402858 0.060 Uiso 1 1 calc R U . . .
C29 C 0.34471(11) 0.81515(10) 0.37098(12) 0.0307(4) Uani 1 1 d . . . . .
C30 C 0.38826(12) 0.83419(11) 0.32826(13) 0.0364(4) Uani 1 1 d . . . . .
H30 H 0.412046 0.798179 0.309701 0.044 Uiso 1 1 calc R U . . .
C31 C 0.39663(13) 0.90610(12) 0.31304(14) 0.0405(5) Uani 1 1 d . . . . .
H31 H 0.425895 0.919227 0.283653 0.049 Uiso 1 1 calc R U . . .
C32 C 0.36242(14) 0.95860(12) 0.34062(16) 0.0443(5) Uani 1 1 d . . . . .
H32 H 0.368604 1.007670 0.330413 0.053 Uiso 1 1 calc R U . . .
C33 C 0.31919(14) 0.93996(12) 0.38302(16) 0.0428(5) Uani 1 1 d . . . . .
H33 H 0.295804 0.976219 0.401765 0.051 Uiso 1 1 calc R U . . .
C34 C 0.31005(12) 0.86834(11) 0.39812(14) 0.0359(4) Uani 1 1 d . . . . .
H34 H 0.280205 0.855555 0.426933 0.043 Uiso 1 1 calc R U . . .
C35 C 0.23761(11) 0.52975(10) 0.11930(12) 0.0311(4) Uani 1 1 d D . . . .
C36 C 0.18058(16) 0.48654(13) 0.06653(17) 0.0584(7) Uani 1 1 d D . . . .
H36 H 0.177218 0.438339 0.082147 0.070 Uiso 1 1 calc R U . . .
C37 C 0.12865(17) 0.51236(15) -0.00827(18) 0.0652(8) Uani 1 1 d D . . . .
H37 H 0.091105 0.480855 -0.043548 0.078 Uiso 1 1 calc R U . . .
C38 C 0.12924(13) 0.58211(13) -0.03368(14) 0.0422(5) Uani 1 1 d D . . . .
C39 C 0.18602(12) 0.62504(13) 0.01950(15) 0.0429(5) Uani 1 1 d D . . . .
H39 H 0.188305 0.673654 0.004547 0.052 Uiso 1 1 calc R U . . .
C40 C 0.23975(12) 0.59941(12) 0.09399(14) 0.0392(5) Uani 1 1 d D . . . .
H40 H 0.278585 0.630303 0.128060 0.047 Uiso 1 1 calc R U . . .
C41 C 0.07297(14) 0.60708(15) -0.11973(16) 0.0513(6) Uani 1 1 d D . . . .
C42 C -0.00532(15) 0.5806(2) -0.1356(2) 0.0706(9) Uani 1 1 d D . . . .
H42A H -0.039855 0.593986 -0.192270 0.106 Uiso 1 1 calc R U . . .
H42B H -0.021286 0.602640 -0.094858 0.106 Uiso 1 1 calc R U . . .
H42C H -0.004762 0.528349 -0.129656 0.106 Uiso 1 1 calc R U . . .
C43 C 0.07253(18) 0.68927(17) -0.12683(19) 0.0669(8) Uani 1 1 d D . . . .
H43A H 0.120894 0.705694 -0.123172 0.100 Uiso 1 1 calc R U . . .
H43B H 0.062686 0.710497 -0.081208 0.100 Uiso 1 1 calc R U . . .
H43C H 0.033739 0.703982 -0.180628 0.100 Uiso 1 1 calc R U . . .
C44 C 0.09502(15) 0.57529(16) -0.18651(16) 0.0540(6) Uani 1 1 d D . . . .
H44A H 0.059285 0.590343 -0.241968 0.081 Uiso 1 1 calc R U . . .
H44B H 0.095280 0.522853 -0.182844 0.081 Uiso 1 1 calc R U . . .
H44C H 0.144648 0.592235 -0.177618 0.081 Uiso 1 1 calc R U . . .
C45 C 0.2126(6) 0.6860(6) 0.2607(7) 0.0282(15) Uani 0.633(6) 1 d D U P A 1
C46 C 0.1661(5) 0.6264(5) 0.2329(5) 0.0365(15) Uani 0.633(6) 1 d D U P A 1
H46 H 0.186445 0.579567 0.246633 0.044 Uiso 0.633(6) 1 calc R U P A 1
C47 C 0.0906(4) 0.6347(4) 0.1855(4) 0.0412(14) Uani 0.633(6) 1 d D U P A 1
H47 H 0.060439 0.593119 0.167325 0.049 Uiso 0.633(6) 1 calc R U P A 1
C48 C 0.0576(3) 0.7019(4) 0.1636(4) 0.0427(15) Uani 0.633(6) 1 d D U P A 1
C49 C 0.1049(5) 0.7606(5) 0.1913(6) 0.0386(19) Uani 0.633(6) 1 d D U P A 1
H49 H 0.084828 0.807440 0.176619 0.046 Uiso 0.633(6) 1 calc R U P A 1
C50 C 0.1802(6) 0.7533(7) 0.2394(8) 0.0318(19) Uani 0.633(6) 1 d D U P A 1
H50 H 0.210167 0.794873 0.258176 0.038 Uiso 0.633(6) 1 calc R U P A 1
C51 C -0.0261(3) 0.7104(4) 0.1137(4) 0.0637(18) Uani 0.633(6) 1 d D U P A 1
C52 C -0.0484(3) 0.6798(4) 0.0241(4) 0.0730(17) Uani 0.633(6) 1 d D U P A 1
H52A H -0.101582 0.687510 -0.008787 0.109 Uiso 0.633(6) 1 calc R U P A 1
H52B H -0.037717 0.628267 0.027525 0.109 Uiso 0.633(6) 1 calc R U P A 1
H52C H -0.020093 0.704192 -0.002836 0.109 Uiso 0.633(6) 1 calc R U P A 1
C53 C -0.0486(4) 0.7907(4) 0.1025(5) 0.104(3) Uani 0.633(6) 1 d D U P A 1
H53A H -0.023050 0.815169 0.072437 0.156 Uiso 0.633(6) 1 calc R U P A 1
H53B H -0.034722 0.812913 0.157586 0.156 Uiso 0.633(6) 1 calc R U P A 1
H53C H -0.102396 0.794672 0.070555 0.156 Uiso 0.633(6) 1 calc R U P A 1
C54 C -0.0674(3) 0.6716(4) 0.1579(4) 0.096(2) Uani 0.633(6) 1 d D U P A 1
H54A H -0.120760 0.680076 0.127784 0.145 Uiso 0.633(6) 1 calc R U P A 1
H54B H -0.050691 0.689673 0.215230 0.145 Uiso 0.633(6) 1 calc R U P A 1
H54C H -0.057327 0.620085 0.159176 0.145 Uiso 0.633(6) 1 calc R U P A 1
C45B C 0.2090(10) 0.6837(11) 0.2471(14) 0.032(2) Uani 0.367(6) 1 d D U P A 2
C46B C 0.1571(9) 0.6300(9) 0.2120(9) 0.037(2) Uani 0.367(6) 1 d D U P A 2
H46B H 0.171849 0.581236 0.223375 0.044 Uiso 0.367(6) 1 calc R U P A 2
C47B C 0.0845(8) 0.6460(7) 0.1610(7) 0.041(2) Uani 0.367(6) 1 d D U P A 2
H47B H 0.051004 0.607503 0.136872 0.049 Uiso 0.367(6) 1 calc R U P A 2
C48B C 0.0581(6) 0.7151(6) 0.1433(7) 0.040(2) Uani 0.367(6) 1 d D U P A 2
C49B C 0.1104(9) 0.7691(9) 0.1785(12) 0.035(2) Uani 0.367(6) 1 d D U P A 2
H49B H 0.095050 0.817748 0.168654 0.042 Uiso 0.367(6) 1 calc R U P A 2
C50B C 0.1841(10) 0.7537(12) 0.2275(14) 0.032(3) Uani 0.367(6) 1 d D U P A 2
H50B H 0.218542 0.791971 0.248134 0.039 Uiso 0.367(6) 1 calc R U P A 2
C51B C -0.0246(6) 0.7308(5) 0.0900(6) 0.046(2) Uani 0.367(6) 1 d D U P A 2
C52B C -0.0675(4) 0.6603(5) 0.0602(7) 0.068(3) Uani 0.367(6) 1 d D U P A 2
H52D H -0.119189 0.670887 0.023141 0.102 Uiso 0.367(6) 1 calc R U P A 2
H52E H -0.066030 0.633048 0.108710 0.102 Uiso 0.367(6) 1 calc R U P A 2
H52F H -0.044737 0.632005 0.029843 0.102 Uiso 0.367(6) 1 calc R U P A 2
C53B C -0.0577(5) 0.7694(6) 0.1435(7) 0.065(3) Uani 0.367(6) 1 d D U P A 2
H53D H -0.030364 0.813967 0.165259 0.098 Uiso 0.367(6) 1 calc R U P A 2
H53E H -0.053997 0.738466 0.190302 0.098 Uiso 0.367(6) 1 calc R U P A 2
H53F H -0.109919 0.780422 0.109411 0.098 Uiso 0.367(6) 1 calc R U P A 2
C54B C -0.0303(4) 0.7761(5) 0.0183(5) 0.065(2) Uani 0.367(6) 1 d D U P A 2
H54D H -0.008291 0.750897 -0.015079 0.097 Uiso 0.367(6) 1 calc R U P A 2
H54E H -0.003834 0.821312 0.038965 0.097 Uiso 0.367(6) 1 calc R U P A 2
H54F H -0.082662 0.786204 -0.016555 0.097 Uiso 0.367(6) 1 calc R U P A 2
N5 N 0.2417(3) 0.3171(3) 0.5173(5) 0.105(3) Uani 0.666(6) 1 d . . P B 1
C55 C 0.2647(5) 0.3678(6) 0.5546(6) 0.069(2) Uani 0.666(6) 1 d . . P B 1
C56 C 0.2953(3) 0.4343(3) 0.5967(4) 0.0617(15) Uani 0.666(6) 1 d . . P B 1
H56A H 0.349499 0.430514 0.624055 0.093 Uiso 0.666(6) 1 calc R U P B 1
H56B H 0.275721 0.444182 0.638740 0.093 Uiso 0.666(6) 1 calc R U P B 1
H56C H 0.281535 0.473402 0.555737 0.093 Uiso 0.666(6) 1 calc R U P B 1
O1 O 0.2126(4) 0.4280(4) 0.5935(5) 0.085(2) Uani 0.334(6) 1 d D U P B 2
C57 C 0.2244(8) 0.4853(7) 0.6452(9) 0.108(3) Uani 0.334(6) 1 d D U P B 2
H57A H 0.245678 0.524253 0.623453 0.130 Uiso 0.334(6) 1 calc R U P B 2
H57B H 0.262531 0.471586 0.700677 0.130 Uiso 0.334(6) 1 calc R U P B 2
C58 C 0.1653(10) 0.5127(12) 0.6567(14) 0.108(4) Uani 0.334(6) 1 d D U P B 2
H58A H 0.134752 0.541360 0.607784 0.162 Uiso 0.334(6) 1 calc R U P B 2
H58B H 0.183078 0.543137 0.706662 0.162 Uiso 0.334(6) 1 calc R U P B 2
H58C H 0.135513 0.473394 0.663881 0.162 Uiso 0.334(6) 1 calc R U P B 2
C59 C 0.2759(8) 0.4072(10) 0.5835(12) 0.090(5) Uani 0.334(6) 1 d D U P B 2
H59A H 0.314588 0.392651 0.638402 0.107 Uiso 0.334(6) 1 calc R U P B 2
H59B H 0.295260 0.448338 0.562800 0.107 Uiso 0.334(6) 1 calc R U P B 2
C60 C 0.2613(12) 0.3500(11) 0.5271(12) 0.082(7) Uani 0.334(6) 1 d D U P B 2
H60A H 0.221162 0.363355 0.473674 0.122 Uiso 0.334(6) 1 calc R U P B 2
H60B H 0.246356 0.307835 0.549925 0.122 Uiso 0.334(6) 1 calc R U P B 2
H60C H 0.306040 0.338754 0.518354 0.122 Uiso 0.334(6) 1 calc R U P B 2
O2 O 0.1117(6) 0.5044(6) 0.5084(5) 0.078(2) Uani 0.317(5) 1 d D U P C 1
C61 C 0.1046(8) 0.4661(7) 0.5702(8) 0.095(3) Uani 0.317(5) 1 d D U P C 1
H61A H 0.128882 0.418919 0.574687 0.113 Uiso 0.317(5) 1 calc R U P C 1
H61B H 0.051313 0.457590 0.555830 0.113 Uiso 0.317(5) 1 calc R U P C 1
C62 C 0.1355(11) 0.5005(11) 0.6455(11) 0.094(4) Uani 0.317(5) 1 d D U P C 1
H62A H 0.103436 0.540287 0.646333 0.142 Uiso 0.317(5) 1 calc R U P C 1
H62B H 0.184422 0.519089 0.653798 0.142 Uiso 0.317(5) 1 calc R U P C 1
H62C H 0.140831 0.466686 0.690456 0.142 Uiso 0.317(5) 1 calc R U P C 1
C63 C 0.0816(8) 0.4738(7) 0.4291(7) 0.088(2) Uani 0.317(5) 1 d D U P C 1
H63A H 0.107267 0.427750 0.431307 0.105 Uiso 0.317(5) 1 calc R U P C 1
H63B H 0.028758 0.462683 0.414837 0.105 Uiso 0.317(5) 1 calc R U P C 1
C64 C 0.0855(12) 0.5140(11) 0.3667(10) 0.086(4) Uani 0.317(5) 1 d D U P C 1
H64A H 0.058182 0.558845 0.361725 0.129 Uiso 0.317(5) 1 calc R U P C 1
H64B H 0.063624 0.487439 0.313901 0.129 Uiso 0.317(5) 1 calc R U P C 1
H64C H 0.137537 0.524784 0.379259 0.129 Uiso 0.317(5) 1 calc R U P C 1
O3 O 0.0851(18) 0.5337(19) 0.575(2) 0.095(3) Uani 0.086(4) 1 d D U P D 3
C66 C 0.144(3) 0.533(2) 0.649(3) 0.095(4) Uani 0.086(4) 1 d D U P D 3
H66A H 0.133539 0.566583 0.686829 0.114 Uiso 0.086(4) 1 calc R U P D 3
H66B H 0.187165 0.551297 0.641117 0.114 Uiso 0.086(4) 1 calc R U P D 3
C65 C 0.164(3) 0.467(2) 0.691(3) 0.092(6) Uani 0.086(4) 1 d D U P D 3
H65A H 0.207180 0.474255 0.744148 0.137 Uiso 0.086(4) 1 calc R U P D 3
H65B H 0.122542 0.448506 0.702221 0.137 Uiso 0.086(4) 1 calc R U P D 3
H65C H 0.176413 0.433149 0.656299 0.137 Uiso 0.086(4) 1 calc R U P D 3
C67 C 0.090(3) 0.558(2) 0.505(2) 0.088(3) Uani 0.086(4) 1 d D U P D 3
H67A H 0.142758 0.568582 0.519278 0.106 Uiso 0.086(4) 1 calc R U P D 3
H67B H 0.063265 0.604463 0.490827 0.106 Uiso 0.086(4) 1 calc R U P D 3
C68 C 0.065(3) 0.519(3) 0.432(2) 0.081(5) Uani 0.086(4) 1 d D U P D 3
H68A H 0.023321 0.488141 0.428969 0.121 Uiso 0.086(4) 1 calc R U P D 3
H68B H 0.105095 0.488371 0.431087 0.121 Uiso 0.086(4) 1 calc R U P D 3
H68C H 0.048042 0.551042 0.383682 0.121 Uiso 0.086(4) 1 calc R U P D 3
O4 O 0.0397(5) 0.5668(4) 0.3929(6) 0.082(2) Uani 0.360(5) 1 d D U P E 4
C69 C -0.0017(7) 0.6267(5) 0.3562(8) 0.091(3) Uani 0.360(5) 1 d D U P E 4
H69A H -0.041779 0.612821 0.302034 0.110 Uiso 0.360(5) 1 calc R U P E 4
H69B H 0.030476 0.661833 0.344580 0.110 Uiso 0.360(5) 1 calc R U P E 4
C70 C -0.0334(8) 0.6595(7) 0.4063(10) 0.122(5) Uani 0.360(5) 1 d D U P E 4
H70A H -0.061316 0.702077 0.377581 0.184 Uiso 0.360(5) 1 calc R U P E 4
H70B H 0.006048 0.673719 0.459893 0.184 Uiso 0.360(5) 1 calc R U P E 4
H70C H -0.066836 0.625662 0.416182 0.184 Uiso 0.360(5) 1 calc R U P E 4
C71 C 0.0718(9) 0.5313(7) 0.3493(10) 0.078(3) Uani 0.360(5) 1 d D U P E 4
H71A H 0.110806 0.561906 0.344578 0.094 Uiso 0.360(5) 1 calc R U P E 4
H71B H 0.034048 0.521955 0.292092 0.094 Uiso 0.360(5) 1 calc R U P E 4
C72 C 0.1029(5) 0.4669(5) 0.3860(7) 0.066(2) Uani 0.360(5) 1 d D U P E 4
H72A H 0.065660 0.438086 0.395506 0.100 Uiso 0.360(5) 1 calc R U P E 4
H72B H 0.144860 0.476205 0.439502 0.100 Uiso 0.360(5) 1 calc R U P E 4
H72C H 0.120397 0.440897 0.348868 0.100 Uiso 0.360(5) 1 calc R U P E 4
O5 O 0.0661(9) 0.5519(8) 0.4706(10) 0.090(3) Uani 0.182(5) 1 d D U P F 5
C73 C 0.109(2) 0.5055(17) 0.5301(13) 0.088(3) Uani 0.182(5) 1 d D U P F 5
H73A H 0.158192 0.501518 0.527633 0.106 Uiso 0.182(5) 1 calc R U P F 5
H73B H 0.085830 0.457415 0.519079 0.106 Uiso 0.182(5) 1 calc R U P F 5
C74 C 0.1187(16) 0.5286(16) 0.6107(14) 0.090(4) Uani 0.182(5) 1 d D U P F 5
H74A H 0.087552 0.499537 0.630158 0.134 Uiso 0.182(5) 1 calc R U P F 5
H74B H 0.104377 0.579068 0.608340 0.134 Uiso 0.182(5) 1 calc R U P F 5
H74C H 0.170868 0.523063 0.649372 0.134 Uiso 0.182(5) 1 calc R U P F 5
C75 C 0.0290(18) 0.5465(14) 0.3889(12) 0.090(3) Uani 0.182(5) 1 d D U P F 5
H75A H -0.022986 0.534813 0.378261 0.109 Uiso 0.182(5) 1 calc R U P F 5
H75B H 0.049163 0.504426 0.370619 0.109 Uiso 0.182(5) 1 calc R U P F 5
C76 C 0.0268(16) 0.6024(15) 0.3367(15) 0.106(5) Uani 0.182(5) 1 d D U P F 5
H76A H -0.023794 0.621418 0.310488 0.160 Uiso 0.182(5) 1 calc R U P F 5
H76B H 0.042098 0.585334 0.293188 0.160 Uiso 0.182(5) 1 calc R U P F 5
H76C H 0.060631 0.640410 0.369126 0.160 Uiso 0.182(5) 1 calc R U P F 5

loop_
_atom_site_aniso_label
_atom_site_aniso_U_11
_atom_site_aniso_U_22
_atom_site_aniso_U_33
_atom_site_aniso_U_23
_atom_site_aniso_U_13
_atom_site_aniso_U_12
Fe1 0.03386(17) 0.02243(16) 0.02841(17) -0.00314(11) 0.01733(13) -0.00167(11)
Cl1 0.0418(3) 0.0389(3) 0.0318(2) 0.00200(19) 0.0204(2) -0.00559(19)
P1 0.0358(3) 0.0213(2) 0.0294(2) -0.00173(17) 0.0188(2) -0.00153(17)
P2 0.0337(2) 0.0244(2) 0.0323(3) -0.00528(18) 0.0184(2) -0.00320(18)
P3 0.0433(3) 0.0277(3) 0.0320(3) 0.00267(19) 0.0185(2) -0.0066(2)
F1 0.0616(8) 0.0476(7) 0.0350(7) -0.0034(6) 0.0202(6) -0.0004(6)
F2 0.0451(8) 0.0520(8) 0.0766(10) 0.0172(7) 0.0294(7) 0.0042(6)
F3 0.0858(11) 0.0426(7) 0.0340(7) 0.0002(6) 0.0133(7) -0.0144(7)
F4 0.0593(8) 0.0525(8) 0.0622(9) -0.0005(7) 0.0418(7) -0.0119(6)
F5 0.0506(7) 0.0318(6) 0.0475(7) 0.0076(5) 0.0228(6) -0.0027(5)
F6 0.0728(9) 0.0287(6) 0.0522(8) 0.0065(6) 0.0211(7) -0.0076(6)
N1 0.0342(8) 0.0245(7) 0.0288(8) 0.0002(6) 0.0204(7) -0.0019(6)
N2 0.0344(8) 0.0261(8) 0.0285(8) -0.0001(6) 0.0191(7) -0.0022(6)
N3 0.0383(9) 0.0228(8) 0.0294(8) -0.0009(6) 0.0171(7) 0.0009(6)
N4 0.0338(8) 0.0262(8) 0.0335(8) -0.0062(6) 0.0185(7) -0.0027(6)
C1 0.0371(10) 0.0262(9) 0.0303(10) 0.0013(7) 0.0216(8) -0.0003(7)
C2 0.0424(11) 0.0256(9) 0.0348(10) -0.0002(8) 0.0236(9) 0.0020(8)
C3 0.0390(11) 0.0329(10) 0.0378(11) 0.0037(8) 0.0225(9) 0.0068(8)
C4 0.0356(10) 0.0350(10) 0.0310(10) 0.0004(8) 0.0198(8) -0.0001(8)
C5 0.0343(10) 0.0285(9) 0.0271(9) 0.0015(7) 0.0192(8) -0.0009(7)
C6 0.0350(10) 0.0284(9) 0.0284(9) 0.0008(7) 0.0206(8) -0.0027(7)
C7 0.0347(10) 0.0332(10) 0.0308(10) 0.0012(8) 0.0180(8) -0.0021(8)
C8 0.0369(10) 0.0355(10) 0.0313(10) -0.0037(8) 0.0161(8) -0.0081(8)
C9 0.0405(11) 0.0284(10) 0.0344(10) -0.0047(8) 0.0190(9) -0.0047(8)
C10 0.0371(10) 0.0270(9) 0.0313(10) -0.0033(7) 0.0204(8) -0.0033(8)
C11 0.0370(10) 0.0254(9) 0.0345(10) 0.0007(8) 0.0200(8) -0.0014(7)
C12 0.0400(11) 0.0278(10) 0.0618(14) 0.0052(9) 0.0288(11) 0.0013(8)
C13 0.0446(12) 0.0289(11) 0.0793(18) 0.0143(11) 0.0292(12) 0.0029(9)
C14 0.0469(13) 0.0414(12) 0.0697(16) 0.0182(11) 0.0314(12) -0.0042(10)
C15 0.0482(13) 0.0442(13) 0.0736(17) 0.0039(12) 0.0411(13) -0.0027(10)
C16 0.0434(11) 0.0310(10) 0.0523(13) 0.0004(9) 0.0287(10) -0.0003(9)
C17 0.0411(10) 0.0255(9) 0.0318(10) -0.0010(7) 0.0199(8) 0.0004(8)
C18 0.0455(12) 0.0333(10) 0.0349(11) -0.0008(8) 0.0215(9) -0.0050(9)
C19 0.0489(13) 0.0456(12) 0.0370(12) 0.0054(9) 0.0271(10) 0.0001(9)
C20 0.0616(14) 0.0448(12) 0.0349(11) 0.0005(9) 0.0290(11) 0.0088(11)
C21 0.0702(16) 0.0497(14) 0.0429(13) -0.0186(11) 0.0304(12) -0.0109(12)
C22 0.0547(13) 0.0422(12) 0.0439(12) -0.0125(10) 0.0296(11) -0.0128(10)
C23 0.0432(11) 0.0283(10) 0.0409(11) -0.0054(8) 0.0254(9) -0.0003(8)
C24 0.0465(12) 0.0302(10) 0.0385(11) -0.0029(8) 0.0219(9) 0.0064(9)
C25 0.0734(16) 0.0383(12) 0.0427(12) -0.0050(10) 0.0356(12) 0.0090(11)
C26 0.103(2) 0.0540(16) 0.0653(18) -0.0104(13) 0.0654(18) -0.0079(15)
C27 0.102(2) 0.0627(17) 0.080(2) -0.0243(15) 0.074(2) -0.0334(16)
C28 0.0647(15) 0.0475(13) 0.0559(15) -0.0189(11) 0.0437(13) -0.0173(11)
C29 0.0330(10) 0.0263(9) 0.0338(10) -0.0051(8) 0.0145(8) -0.0036(7)
C30 0.0421(11) 0.0316(10) 0.0396(11) -0.0053(8) 0.0210(9) -0.0044(8)
C31 0.0469(12) 0.0347(11) 0.0448(12) -0.0022(9) 0.0237(10) -0.0077(9)
C32 0.0531(13) 0.0277(10) 0.0531(14) -0.0020(9) 0.0227(11) -0.0056(9)
C33 0.0502(13) 0.0293(11) 0.0526(14) -0.0057(9) 0.0248(11) 0.0016(9)
C34 0.0372(10) 0.0305(10) 0.0430(12) -0.0048(8) 0.0194(9) -0.0021(8)
C35 0.0373(10) 0.0285(9) 0.0317(10) -0.0009(8) 0.0183(8) 0.0009(8)
C36 0.0677(17) 0.0337(12) 0.0516(15) 0.0064(10) 0.0016(12) -0.0101(11)
C37 0.0678(18) 0.0460(15) 0.0534(16) 0.0029(12) -0.0042(13) -0.0124(13)
C38 0.0435(12) 0.0459(12) 0.0386(12) 0.0058(10) 0.0183(10) 0.0064(10)
C39 0.0404(11) 0.0434(12) 0.0473(13) 0.0134(10) 0.0203(10) 0.0000(9)
C40 0.0391(11) 0.0367(11) 0.0426(12) 0.0066(9) 0.0174(9) -0.0039(9)
C41 0.0440(13) 0.0643(16) 0.0432(13) 0.0135(11) 0.0155(10) 0.0074(11)
C42 0.0411(14) 0.110(3) 0.0572(17) 0.0251(17) 0.0166(13) 0.0092(15)
C43 0.0690(18) 0.0654(18) 0.0549(16) 0.0190(14) 0.0137(14) 0.0216(15)
C44 0.0484(14) 0.0704(17) 0.0402(13) 0.0089(12) 0.0153(11) -0.0022(12)
C45 0.033(2) 0.034(2) 0.023(3) -0.0119(19) 0.0169(18) -0.0072(17)
C46 0.031(2) 0.041(2) 0.037(4) -0.012(2) 0.014(2) -0.0045(18)
C47 0.033(2) 0.046(3) 0.045(3) -0.017(2) 0.017(2) -0.0072(18)
C48 0.0311(17) 0.056(3) 0.045(3) -0.023(2) 0.0195(18) -0.0024(19)
C49 0.033(2) 0.048(3) 0.039(3) -0.012(2) 0.019(2) 0.004(2)
C50 0.034(2) 0.039(2) 0.029(3) -0.010(2) 0.0191(19) -0.0034(17)
C51 0.036(2) 0.081(4) 0.069(3) -0.040(3) 0.016(2) 0.001(3)
C52 0.043(3) 0.094(4) 0.075(4) -0.041(3) 0.017(2) -0.002(2)
C53 0.045(3) 0.121(6) 0.111(6) -0.068(5) -0.003(3) 0.023(3)
C54 0.040(2) 0.159(5) 0.101(4) -0.078(4) 0.039(2) -0.024(3)
C45B 0.033(3) 0.038(3) 0.033(5) -0.014(3) 0.022(3) 0.001(3)
C46B 0.038(4) 0.038(3) 0.037(5) -0.018(4) 0.018(3) -0.009(3)
C47B 0.038(3) 0.046(4) 0.040(5) -0.015(3) 0.018(3) -0.008(3)
C48B 0.039(3) 0.044(3) 0.043(4) -0.010(3) 0.023(3) -0.002(3)
C49B 0.038(3) 0.041(3) 0.035(4) -0.007(3) 0.023(3) -0.006(3)
C50B 0.037(3) 0.039(3) 0.030(5) -0.007(3) 0.023(3) -0.004(3)
C51B 0.034(3) 0.049(4) 0.054(4) -0.010(3) 0.019(3) -0.001(3)
C52B 0.032(4) 0.074(5) 0.081(6) -0.029(5) 0.006(4) 0.006(3)
C53B 0.025(3) 0.076(5) 0.086(6) -0.031(5) 0.014(4) 0.014(3)
C54B 0.046(4) 0.082(5) 0.054(4) -0.010(4) 0.007(3) 0.014(3)
N5 0.070(4) 0.054(3) 0.139(5) 0.002(3) -0.010(3) 0.011(2)
C55 0.050(3) 0.081(5) 0.066(6) 0.024(4) 0.013(4) 0.016(4)
C56 0.058(3) 0.069(3) 0.060(3) 0.015(3) 0.026(3) 0.000(3)
O1 0.083(4) 0.101(5) 0.071(4) -0.003(3) 0.030(4) -0.025(4)
C57 0.113(6) 0.104(6) 0.097(6) -0.009(5) 0.032(5) -0.021(5)
C58 0.113(8) 0.108(7) 0.113(7) -0.011(6) 0.057(6) -0.021(7)
C59 0.070(7) 0.101(9) 0.086(8) 0.011(8) 0.020(6) -0.027(7)
C60 0.066(9) 0.120(16) 0.077(12) 0.025(10) 0.048(9) -0.013(10)
O2 0.079(3) 0.079(4) 0.094(4) -0.029(4) 0.055(3) -0.018(3)
C61 0.091(5) 0.094(5) 0.108(5) -0.027(4) 0.051(4) -0.013(4)
C62 0.087(7) 0.105(7) 0.107(7) -0.032(6) 0.055(6) -0.020(6)
C63 0.080(4) 0.080(4) 0.102(4) -0.026(4) 0.035(4) -0.022(4)
C64 0.071(6) 0.079(7) 0.107(7) -0.029(6) 0.035(6) -0.036(6)
O3 0.091(5) 0.092(5) 0.107(5) -0.022(5) 0.045(5) -0.018(5)
C66 0.095(6) 0.096(6) 0.102(6) -0.019(5) 0.049(5) -0.019(5)
C65 0.095(9) 0.099(9) 0.099(9) -0.023(8) 0.058(8) -0.020(9)
C67 0.084(5) 0.079(5) 0.103(5) -0.020(5) 0.040(5) -0.021(5)
C68 0.074(7) 0.066(7) 0.100(7) -0.018(7) 0.034(7) -0.019(7)
O4 0.075(4) 0.059(4) 0.104(4) -0.016(3) 0.031(3) -0.023(3)
C69 0.087(5) 0.058(5) 0.114(6) -0.020(4) 0.026(5) 0.002(4)
C70 0.104(8) 0.084(7) 0.166(12) -0.026(8) 0.041(8) 0.016(7)
C71 0.069(5) 0.069(5) 0.098(5) -0.016(4) 0.036(4) -0.029(4)
C72 0.049(4) 0.073(5) 0.086(6) -0.014(5) 0.037(4) -0.014(4)
O5 0.084(4) 0.080(4) 0.104(5) -0.022(4) 0.037(4) -0.023(4)
C73 0.087(4) 0.084(5) 0.102(5) -0.025(4) 0.046(4) -0.016(4)
C74 0.083(7) 0.094(7) 0.099(7) -0.014(7) 0.044(6) -0.033(7)
C75 0.085(5) 0.073(5) 0.105(5) -0.022(4) 0.031(4) -0.019(4)
C76 0.096(9) 0.098(9) 0.119(9) -0.013(8) 0.038(8) -0.025(8)

loop_
_atom_type_symbol
_atom_type_description
_atom_type_scat_dispersion_real
_atom_type_scat_dispersion_imag
_atom_type_scat_source
C C 0.0181 0.0091 'International Tables Vol C Tables 4.2.6.8 and 6.1.1.4'
H H 0.0000 0.0000 'International Tables Vol C Tables 4.2.6.8 and 6.1.1.4'
N N 0.0311 0.0180 'International Tables Vol C Tables 4.2.6.8 and 6.1.1.4'
F F 0.0727 0.0534 'International Tables Vol C Tables 4.2.6.8 and 6.1.1.4'
P P 0.2955 0.4335 'International Tables Vol C Tables 4.2.6.8 and 6.1.1.4'
Cl Cl 0.3639 0.7018 'International Tables Vol C Tables 4.2.6.8 and 6.1.1.4'
Fe Fe -1.1336 3.1974 'International Tables Vol C Tables 4.2.6.8 and 6.1.1.4'
O O 0.0492 0.0322 'International Tables Vol C Tables 4.2.6.8 and 6.1.1.4'

loop_
_geom_angle_atom_site_label_1
_geom_angle_atom_site_label_2
_geom_angle_atom_site_label_3
_geom_angle
_geom_angle_site_symmetry_1
_geom_angle_site_symmetry_3
_geom_angle_publ_flag
N3 Fe1 N4 118.77(6) . . ?
N3 Fe1 N2 145.09(6) . . ?
N4 Fe1 N2 80.74(6) . . ?
N3 Fe1 N1 79.65(6) . . ?
N4 Fe1 N1 149.87(6) . . ?
N2 Fe1 N1 72.31(6) . . ?
N3 Fe1 Cl1 101.53(5) . . ?
N4 Fe1 Cl1 101.82(5) . . ?
N2 Fe1 Cl1 102.08(4) . . ?
N1 Fe1 Cl1 96.87(4) . . ?
N3 P1 C17 115.03(9) . . ?
N3 P1 C11 115.90(9) . . ?
C17 P1 C11 108.11(9) . . ?
N3 P1 C1 103.25(9) . . ?
C17 P1 C1 106.31(9) . . ?
C11 P1 C1 107.46(9) . . ?
N4 P2 C29 118.85(9) . . ?
N4 P2 C23 113.66(9) . . ?
C29 P2 C23 108.26(9) . . ?
N4 P2 C10 104.21(9) . . ?
C29 P2 C10 104.59(9) . . ?
C23 P2 C10 106.01(9) . . ?
F1 P3 F3 179.40(9) . . ?
F1 P3 F2 90.09(8) . . ?
F3 P3 F2 89.89(9) . . ?
F1 P3 F5 90.26(7) . . ?
F3 P3 F5 90.34(8) . . ?
F2 P3 F5 90.19(7) . . ?
F1 P3 F6 89.91(8) . . ?
F3 P3 F6 89.50(8) . . ?
F2 P3 F6 90.52(8) . . ?
F5 P3 F6 179.27(9) . . ?
F1 P3 F4 89.94(8) . . ?
F3 P3 F4 90.08(9) . . ?
F2 P3 F4 179.35(8) . . ?
F5 P3 F4 89.17(8) . . ?
F6 P3 F4 90.13(8) . . ?
C1 N1 C5 119.41(17) . . ?
C1 N1 Fe1 120.52(13) . . ?
C5 N1 Fe1 119.73(12) . . ?
C6 N2 C10 118.96(17) . . ?
C6 N2 Fe1 120.02(13) . . ?
C10 N2 Fe1 120.99(13) . . ?
C35 N3 P1 119.11(13) . . ?
C35 N3 Fe1 124.26(12) . . ?
P1 N3 Fe1 116.63(9) . . ?
C45 N4 P2 116.6(5) . . ?
C45B N4 P2 123.2(9) . . ?
C45 N4 Fe1 121.6(5) . . ?
C45B N4 Fe1 117.4(8) . . ?
P2 N4 Fe1 115.91(9) . . ?
N1 C1 C2 122.44(19) . . ?
N1 C1 P1 113.02(14) . . ?
C2 C1 P1 124.50(15) . . ?
C3 C2 C1 118.04(18) . . ?
C3 C2 H2 121.0 . . ?
C1 C2 H2 121.0 . . ?
C2 C3 C4 119.98(18) . . ?
C2 C3 H3 120.0 . . ?
C4 C3 H3 120.0 . . ?
C3 C4 C5 118.38(19) . . ?
C3 C4 H4 120.8 . . ?
C5 C4 H4 120.8 . . ?
N1 C5 C4 121.74(17) . . ?
N1 C5 C6 113.64(16) . . ?
C4 C5 C6 124.60(18) . . ?
N2 C6 C7 121.95(18) . . ?
N2 C6 C5 113.56(16) . . ?
C7 C6 C5 124.49(18) . . ?
C8 C7 C6 118.61(19) . . ?
C8 C7 H7 120.7 . . ?
C6 C7 H7 120.7 . . ?
C7 C8 C9 119.82(19) . . ?
C7 C8 H8 120.1 . . ?
C9 C8 H8 120.1 . . ?
C10 C9 C8 118.07(18) . . ?
C10 C9 H9 121.0 . . ?
C8 C9 H9 121.0 . . ?
N2 C10 C9 122.58(18) . . ?
N2 C10 P2 113.35(14) . . ?
C9 C10 P2 123.99(15) . . ?
C16 C11 C12 119.73(18) . . ?
C16 C11 P1 118.40(15) . . ?
C12 C11 P1 121.85(15) . . ?
C13 C12 C11 119.8(2) . . ?
C13 C12 H12 120.1 . . ?
C11 C12 H12 120.1 . . ?
C14 C13 C12 120.0(2) . . ?
C14 C13 H13 120.0 . . ?
C12 C13 H13 120.0 . . ?
C13 C14 C15 120.6(2) . . ?
C13 C14 H14 119.7 . . ?
C15 C14 H14 119.7 . . ?
C14 C15 C16 119.9(2) . . ?
C14 C15 H15 120.1 . . ?
C16 C15 H15 120.1 . . ?
C11 C16 C15 119.9(2) . . ?
C11 C16 H16 120.0 . . ?
C15 C16 H16 120.0 . . ?
C22 C17 C18 119.54(19) . . ?
C22 C17 P1 122.70(16) . . ?
C18 C17 P1 117.75(15) . . ?
C19 C18 C17 119.9(2) . . ?
C19 C18 H18 120.0 . . ?
C17 C18 H18 120.0 . . ?
C20 C19 C18 120.4(2) . . ?
C20 C19 H19 119.8 . . ?
C18 C19 H19 119.8 . . ?
C21 C20 C19 119.9(2) . . ?
C21 C20 H20 120.1 . . ?
C19 C20 H20 120.1 . . ?
C20 C21 C22 120.4(2) . . ?
C20 C21 H21 119.8 . . ?
C22 C21 H21 119.8 . . ?
C17 C22 C21 119.8(2) . . ?
C17 C22 H22 120.1 . . ?
C21 C22 H22 120.1 . . ?
C28 C23 C24 120.0(2) . . ?
C28 C23 P2 118.07(16) . . ?
C24 C23 P2 121.42(16) . . ?
C25 C24 C23 119.6(2) . . ?
C25 C24 H24 120.2 . . ?
C23 C24 H24 120.2 . . ?
C26 C25 C24 119.9(2) . . ?
C26 C25 H25 120.1 . . ?
C24 C25 H25 120.1 . . ?
C27 C26 C25 121.0(2) . . ?
C27 C26 H26 119.5 . . ?
C25 C26 H26 119.5 . . ?
C26 C27 C28 120.1(3) . . ?
C26 C27 H27 119.9 . . ?
C28 C27 H27 119.9 . . ?
C23 C28 C27 119.4(2) . . ?
C23 C28 H28 120.3 . . ?
C27 C28 H28 120.3 . . ?
C34 C29 C30 119.80(19) . . ?
C34 C29 P2 121.81(16) . . ?
C30 C29 P2 118.35(15) . . ?
C31 C30 C29 119.7(2) . . ?
C31 C30 H30 120.2 . . ?
C29 C30 H30 120.2 . . ?
C32 C31 C30 120.2(2) . . ?
C32 C31 H31 119.9 . . ?
C30 C31 H31 119.9 . . ?
C31 C32 C33 120.3(2) . . ?
C31 C32 H32 119.8 . . ?
C33 C32 H32 119.8 . . ?
C32 C33 C34 120.0(2) . . ?
C32 C33 H33 120.0 . . ?
C34 C33 H33 120.0 . . ?
C33 C34 C29 120.0(2) . . ?
C33 C34 H34 120.0 . . ?
C29 C34 H34 120.0 . . ?
C40 C35 C36 117.2(2) . . ?
C40 C35 N3 118.75(18) . . ?
C36 C35 N3 124.08(19) . . ?
C37 C36 C35 121.1(2) . . ?
C37 C36 H36 119.4 . . ?
C35 C36 H36 119.4 . . ?
C38 C37 C36 122.4(2) . . ?
C38 C37 H37 118.8 . . ?
C36 C37 H37 118.8 . . ?
C37 C38 C39 116.2(2) . . ?
C37 C38 C41 120.4(2) . . ?
C39 C38 C41 123.2(2) . . ?
C38 C39 C40 122.1(2) . . ?
C38 C39 H39 118.9 . . ?
C40 C39 H39 118.9 . . ?
C35 C40 C39 121.0(2) . . ?
C35 C40 H40 119.5 . . ?
C39 C40 H40 119.5 . . ?
C44 C41 C38 108.4(2) . . ?
C44 C41 C42 108.6(2) . . ?
C38 C41 C42 110.6(2) . . ?
C44 C41 C43 108.6(2) . . ?
C38 C41 C43 111.1(2) . . ?
C42 C41 C43 109.5(2) . . ?
C41 C42 H42A 109.5 . . ?
C41 C42 H42B 109.5 . . ?
H42A C42 H42B 109.5 . . ?
C41 C42 H42C 109.5 . . ?
H42A C42 H42C 109.5 . . ?
H42B C42 H42C 109.5 . . ?
C41 C43 H43A 109.5 . . ?
C41 C43 H43B 109.5 . . ?
H43A C43 H43B 109.5 . . ?
C41 C43 H43C 109.5 . . ?
H43A C43 H43C 109.5 . . ?
H43B C43 H43C 109.5 . . ?
C41 C44 H44A 109.5 . . ?
C41 C44 H44B 109.5 . . ?
H44A C44 H44B 109.5 . . ?
C41 C44 H44C 109.5 . . ?
H44A C44 H44C 109.5 . . ?
H44B C44 H44C 109.5 . . ?
C50 C45 C46 117.5(8) . . ?
C50 C45 N4 126.0(8) . . ?
C46 C45 N4 116.5(8) . . ?
C47 C46 C45 120.8(7) . . ?
C47 C46 H46 119.6 . . ?
C45 C46 H46 119.6 . . ?
C46 C47 C48 122.2(6) . . ?
C46 C47 H47 118.9 . . ?
C48 C47 H47 118.9 . . ?
C47 C48 C49 116.1(5) . . ?
C47 C48 C51 121.7(5) . . ?
C49 C48 C51 122.2(6) . . ?
C50 C49 C48 122.3(7) . . ?
C50 C49 H49 118.8 . . ?
C48 C49 H49 118.8 . . ?
C49 C50 C45 121.0(8) . . ?
C49 C50 H50 119.5 . . ?
C45 C50 H50 119.5 . . ?
C54 C51 C48 109.9(5) . . ?
C54 C51 C53 109.8(6) . . ?
C48 C51 C53 111.1(5) . . ?
C54 C51 C52 110.5(5) . . ?
C48 C51 C52 109.4(5) . . ?
C53 C51 C52 106.2(6) . . ?
C51 C52 H52A 109.5 . . ?
C51 C52 H52B 109.5 . . ?
H52A C52 H52B 109.5 . . ?
C51 C52 H52C 109.5 . . ?
H52A C52 H52C 109.5 . . ?
H52B C52 H52C 109.5 . . ?
C51 C53 H53A 109.5 . . ?
C51 C53 H53B 109.5 . . ?
H53A C53 H53B 109.5 . . ?
C51 C53 H53C 109.5 . . ?
H53A C53 H53C 109.5 . . ?
H53B C53 H53C 109.5 . . ?
C51 C54 H54A 109.5 . . ?
C51 C54 H54B 109.5 . . ?
H54A C54 H54B 109.5 . . ?
C51 C54 H54C 109.5 . . ?
H54A C54 H54C 109.5 . . ?
H54B C54 H54C 109.5 . . ?
C46B C45B C50B 116.6(13) . . ?
C46B C45B N4 125.1(14) . . ?
C50B C45B N4 118.2(13) . . ?
C47B C46B C45B 121.1(12) . . ?
C47B C46B H46B 119.5 . . ?
C45B C46B H46B 119.5 . . ?
C46B C47B C48B 123.1(10) . . ?
C46B C47B H47B 118.4 . . ?
C48B C47B H47B 118.4 . . ?
C47B C48B C49B 115.7(10) . . ?
C47B C48B C51B 121.6(9) . . ?
C49B C48B C51B 122.8(10) . . ?
C50B C49B C48B 121.7(13) . . ?
C50B C49B H49B 119.1 . . ?
C48B C49B H49B 119.1 . . ?
C49B C50B C45B 121.7(14) . . ?
C49B C50B H50B 119.2 . . ?
C45B C50B H50B 119.2 . . ?
C54B C51B C53B 110.5(8) . . ?
C54B C51B C52B 111.2(9) . . ?
C53B C51B C52B 107.3(8) . . ?
C54B C51B C48B 108.5(7) . . ?
C53B C51B C48B 109.3(8) . . ?
C52B C51B C48B 110.1(7) . . ?
C51B C52B H52D 109.5 . . ?
C51B C52B H52E 109.5 . . ?
H52D C52B H52E 109.5 . . ?
C51B C52B H52F 109.5 . . ?
H52D C52B H52F 109.5 . . ?
H52E C52B H52F 109.5 . . ?
C51B C53B H53D 109.5 . . ?
C51B C53B H53E 109.5 . . ?
H53D C53B H53E 109.5 . . ?
C51B C53B H53F 109.5 . . ?
H53D C53B H53F 109.5 . . ?
H53E C53B H53F 109.5 . . ?
C51B C54B H54D 109.5 . . ?
C51B C54B H54E 109.5 . . ?
H54D C54B H54E 109.5 . . ?
C51B C54B H54F 109.5 . . ?
H54D C54B H54F 109.5 . . ?
H54E C54B H54F 109.5 . . ?
N5 C55 C56 175.4(11) . . ?
C55 C56 H56A 109.5 . . ?
C55 C56 H56B 109.5 . . ?
H56A C56 H56B 109.5 . . ?
C55 C56 H56C 109.5 . . ?
H56A C56 H56C 109.5 . . ?
H56B C56 H56C 109.5 . . ?
C57 O1 C59 112.7(10) . . ?
O1 C57 C58 118.0(13) . . ?
O1 C57 H57A 107.8 . . ?
C58 C57 H57A 107.8 . . ?
O1 C57 H57B 107.8 . . ?
C58 C57 H57B 107.8 . . ?
H57A C57 H57B 107.1 . . ?
C57 C58 H58A 109.5 . . ?
C57 C58 H58B 109.5 . . ?
H58A C58 H58B 109.5 . . ?
C57 C58 H58C 109.5 . . ?
H58A C58 H58C 109.5 . . ?
H58B C58 H58C 109.5 . . ?
O1 C59 C60 111.4(13) . . ?
O1 C59 H59A 109.3 . . ?
C60 C59 H59A 109.3 . . ?
O1 C59 H59B 109.3 . . ?
C60 C59 H59B 109.3 . . ?
H59A C59 H59B 108.0 . . ?
C59 C60 H60A 109.5 . . ?
C59 C60 H60B 109.5 . . ?
H60A C60 H60B 109.5 . . ?
C59 C60 H60C 109.5 . . ?
H60A C60 H60C 109.5 . . ?
H60B C60 H60C 109.5 . . ?
C61 O2 C63 116.2(11) . . ?
O2 C61 C62 112.0(13) . . ?
O2 C61 H61A 109.2 . . ?
C62 C61 H61A 109.2 . . ?
O2 C61 H61B 109.2 . . ?
C62 C61 H61B 109.2 . . ?
H61A C61 H61B 107.9 . . ?
C61 C62 H62A 109.5 . . ?
C61 C62 H62B 109.5 . . ?
H62A C62 H62B 109.5 . . ?
C61 C62 H62C 109.5 . . ?
H62A C62 H62C 109.5 . . ?
H62B C62 H62C 109.5 . . ?
C64 C63 O2 115.9(13) . . ?
C64 C63 H63A 108.3 . . ?
O2 C63 H63A 108.3 . . ?
C64 C63 H63B 108.3 . . ?
O2 C63 H63B 108.3 . . ?
H63A C63 H63B 107.4 . . ?
C63 C64 H64A 109.5 . . ?
C63 C64 H64B 109.5 . . ?
H64A C64 H64B 109.5 . . ?
C63 C64 H64C 109.5 . . ?
H64A C64 H64C 109.5 . . ?
H64B C64 H64C 109.5 . . ?
C66 O3 C67 122(3) . . ?
O3 C66 C65 118(3) . . ?
O3 C66 H66A 107.8 . . ?
C65 C66 H66A 107.8 . . ?
O3 C66 H66B 107.8 . . ?
C65 C66 H66B 107.8 . . ?
H66A C66 H66B 107.1 . . ?
C66 C65 H65A 109.5 . . ?
C66 C65 H65B 109.5 . . ?
H65A C65 H65B 109.5 . . ?
C66 C65 H65C 109.5 . . ?
H65A C65 H65C 109.5 . . ?
H65B C65 H65C 109.5 . . ?
O3 C67 C68 122(3) . . ?
O3 C67 H67A 106.8 . . ?
C68 C67 H67A 106.8 . . ?
O3 C67 H67B 106.8 . . ?
C68 C67 H67B 106.8 . . ?
H67A C67 H67B 106.7 . . ?
C67 C68 H68A 109.5 . . ?
C67 C68 H68B 109.5 . . ?
H68A C68 H68B 109.5 . . ?
C67 C68 H68C 109.5 . . ?
H68A C68 H68C 109.5 . . ?
H68B C68 H68C 109.5 . . ?
C71 O4 C69 117.4(10) . . ?
O4 C69 C70 113.0(11) . . ?
O4 C69 H69A 109.0 . . ?
C70 C69 H69A 109.0 . . ?
O4 C69 H69B 109.0 . . ?
C70 C69 H69B 109.0 . . ?
H69A C69 H69B 107.8 . . ?
C69 C70 H70A 109.5 . . ?
C69 C70 H70B 109.5 . . ?
H70A C70 H70B 109.5 . . ?
C69 C70 H70C 109.5 . . ?
H70A C70 H70C 109.5 . . ?
H70B C70 H70C 109.5 . . ?
O4 C71 C72 112.8(11) . . ?
O4 C71 H71A 109.0 . . ?
C72 C71 H71A 109.0 . . ?
O4 C71 H71B 109.0 . . ?
C72 C71 H71B 109.0 . . ?
H71A C71 H71B 107.8 . . ?
C71 C72 H72A 109.5 . . ?
C71 C72 H72B 109.5 . . ?
H72A C72 H72B 109.5 . . ?
C71 C72 H72C 109.5 . . ?
H72A C72 H72C 109.5 . . ?
H72B C72 H72C 109.5 . . ?
C75 O5 C73 133(2) . . ?
O5 C73 C74 111(2) . . ?
O5 C73 H73A 109.4 . . ?
C74 C73 H73A 109.4 . . ?
O5 C73 H73B 109.4 . . ?
C74 C73 H73B 109.4 . . ?
H73A C73 H73B 108.0 . . ?
C73 C74 H74A 109.5 . . ?
C73 C74 H74B 109.5 . . ?
H74A C74 H74B 109.5 . . ?
C73 C74 H74C 109.5 . . ?
H74A C74 H74C 109.5 . . ?
H74B C74 H74C 109.5 . . ?
O5 C75 C76 121(2) . . ?
O5 C75 H75A 107.0 . . ?
C76 C75 H75A 107.0 . . ?
O5 C75 H75B 107.1 . . ?
C76 C75 H75B 107.1 . . ?
H75A C75 H75B 106.8 . . ?
C75 C76 H76A 109.5 . . ?
C75 C76 H76B 109.5 . . ?
H76A C76 H76B 109.5 . . ?
C75 C76 H76C 109.5 . . ?
H76A C76 H76C 109.5 . . ?
H76B C76 H76C 109.5 . . ?

loop_
_geom_bond_atom_site_label_1
_geom_bond_atom_site_label_2
_geom_bond_distance
_geom_bond_site_symmetry_2
_geom_bond_publ_flag
Fe1 N3 2.1091(16) . ?
Fe1 N4 2.1329(16) . ?
Fe1 N2 2.1678(16) . ?
Fe1 N1 2.1678(16) . ?
Fe1 Cl1 2.3576(5) . ?
P1 N3 1.6044(16) . ?
P1 C17 1.799(2) . ?
P1 C11 1.8073(19) . ?
P1 C1 1.820(2) . ?
P2 N4 1.6094(16) . ?
P2 C29 1.803(2) . ?
P2 C23 1.806(2) . ?
P2 C10 1.814(2) . ?
P3 F1 1.5886(13) . ?
P3 F3 1.5949(14) . ?
P3 F2 1.5964(15) . ?
P3 F5 1.6016(13) . ?
P3 F6 1.6032(13) . ?
P3 F4 1.6033(14) . ?
N1 C1 1.337(2) . ?
N1 C5 1.343(3) . ?
N2 C6 1.342(3) . ?
N2 C10 1.343(2) . ?
N3 C35 1.425(3) . ?
N4 C45 1.412(11) . ?
N4 C45B 1.505(17) . ?
C1 C2 1.389(3) . ?
C2 C3 1.386(3) . ?
C2 H2 0.9500 . ?
C3 C4 1.388(3) . ?
C3 H3 0.9500 . ?
C4 C5 1.391(3) . ?
C4 H4 0.9500 . ?
C5 C6 1.481(3) . ?
C6 C7 1.395(3) . ?
C7 C8 1.381(3) . ?
C7 H7 0.9500 . ?
C8 C9 1.391(3) . ?
C8 H8 0.9500 . ?
C9 C10 1.389(3) . ?
C9 H9 0.9500 . ?
C11 C16 1.388(3) . ?
C11 C12 1.401(3) . ?
C12 C13 1.383(3) . ?
C12 H12 0.9500 . ?
C13 C14 1.380(4) . ?
C13 H13 0.9500 . ?
C14 C15 1.381(4) . ?
C14 H14 0.9500 . ?
C15 C16 1.390(3) . ?
C15 H15 0.9500 . ?
C16 H16 0.9500 . ?
C17 C22 1.388(3) . ?
C17 C18 1.391(3) . ?
C18 C19 1.386(3) . ?
C18 H18 0.9500 . ?
C19 C20 1.378(3) . ?
C19 H19 0.9500 . ?
C20 C21 1.376(4) . ?
C20 H20 0.9500 . ?
C21 C22 1.392(3) . ?
C21 H21 0.9500 . ?
C22 H22 0.9500 . ?
C23 C28 1.389(3) . ?
C23 C24 1.396(3) . ?
C24 C25 1.390(3) . ?
C24 H24 0.9500 . ?
C25 C26 1.372(4) . ?
C25 H25 0.9500 . ?
C26 C27 1.371(4) . ?
C26 H26 0.9500 . ?
C27 C28 1.393(3) . ?
C27 H27 0.9500 . ?
C28 H28 0.9500 . ?
C29 C34 1.395(3) . ?
C29 C30 1.397(3) . ?
C30 C31 1.391(3) . ?
C30 H30 0.9500 . ?
C31 C32 1.384(3) . ?
C31 H31 0.9500 . ?
C32 C33 1.386(4) . ?
C32 H32 0.9500 . ?
C33 C34 1.388(3) . ?
C33 H33 0.9500 . ?
C34 H34 0.9500 . ?
C35 C40 1.379(3) . ?
C35 C36 1.386(3) . ?
C36 C37 1.379(4) . ?
C36 H36 0.9500 . ?
C37 C38 1.377(4) . ?
C37 H37 0.9500 . ?
C38 C39 1.383(3) . ?
C38 C41 1.535(3) . ?
C39 C40 1.388(3) . ?
C39 H39 0.9500 . ?
C40 H40 0.9500 . ?
C41 C44 1.525(4) . ?
C41 C42 1.537(4) . ?
C41 C43 1.538(4) . ?
C42 H42A 0.9800 . ?
C42 H42B 0.9800 . ?
C42 H42C 0.9800 . ?
C43 H43A 0.9800 . ?
C43 H43B 0.9800 . ?
C43 H43C 0.9800 . ?
C44 H44A 0.9800 . ?
C44 H44B 0.9800 . ?
C44 H44C 0.9800 . ?
C45 C50 1.389(8) . ?
C45 C46 1.396(7) . ?
C46 C47 1.387(7) . ?
C46 H46 0.9500 . ?
C47 C48 1.393(7) . ?
C47 H47 0.9500 . ?
C48 C49 1.393(7) . ?
C48 C51 1.529(6) . ?
C49 C50 1.384(7) . ?
C49 H49 0.9500 . ?
C50 H50 0.9500 . ?
C51 C54 1.517(9) . ?
C51 C53 1.552(9) . ?
C51 C52 1.556(7) . ?
C52 H52A 0.9800 . ?
C52 H52B 0.9800 . ?
C52 H52C 0.9800 . ?
C53 H53A 0.9800 . ?
C53 H53B 0.9800 . ?
C53 H53C 0.9800 . ?
C54 H54A 0.9800 . ?
C54 H54B 0.9800 . ?
C54 H54C 0.9800 . ?
C45B C46B 1.385(12) . ?
C45B C50B 1.388(12) . ?
C46B C47B 1.378(11) . ?
C46B H46B 0.9500 . ?
C47B C48B 1.378(11) . ?
C47B H47B 0.9500 . ?
C48B C49B 1.392(11) . ?
C48B C51B 1.542(10) . ?
C49B C50B 1.386(12) . ?
C49B H49B 0.9500 . ?
C50B H50B 0.9500 . ?
C51B C54B 1.479(11) . ?
C51B C53B 1.524(11) . ?
C51B C52B 1.536(11) . ?
C52B H52D 0.9800 . ?
C52B H52E 0.9800 . ?
C52B H52F 0.9800 . ?
C53B H53D 0.9800 . ?
C53B H53E 0.9800 . ?
C53B H53F 0.9800 . ?
C54B H54D 0.9800 . ?
C54B H54E 0.9800 . ?
C54B H54F 0.9800 . ?
N5 C55 1.134(12) . ?
C55 C56 1.443(12) . ?
C56 H56A 0.9800 . ?
C56 H56B 0.9800 . ?
C56 H56C 0.9800 . ?
O1 C57 1.357(11) . ?
O1 C59 1.388(13) . ?
C57 C58 1.363(14) . ?
C57 H57A 0.9900 . ?
C57 H57B 0.9900 . ?
C58 H58A 0.9800 . ?
C58 H58B 0.9800 . ?
C58 H58C 0.9800 . ?
C59 C60 1.402(15) . ?
C59 H59A 0.9900 . ?
C59 H59B 0.9900 . ?
C60 H60A 0.9800 . ?
C60 H60B 0.9800 . ?
C60 H60C 0.9800 . ?
O2 C61 1.350(13) . ?
O2 C63 1.391(12) . ?
C61 C62 1.367(14) . ?
C61 H61A 0.9900 . ?
C61 H61B 0.9900 . ?
C62 H62A 0.9800 . ?
C62 H62B 0.9800 . ?
C62 H62C 0.9800 . ?
C63 C64 1.354(14) . ?
C63 H63A 0.9900 . ?
C63 H63B 0.9900 . ?
C64 H64A 0.9800 . ?
C64 H64B 0.9800 . ?
C64 H64C 0.9800 . ?
O3 C66 1.347(17) . ?
O3 C67 1.350(16) . ?
C66 C65 1.392(18) . ?
C66 H66A 0.9900 . ?
C66 H66B 0.9900 . ?
C65 H65A 0.9800 . ?
C65 H65B 0.9800 . ?
C65 H65C 0.9800 . ?
C67 C68 1.376(17) . ?
C67 H67A 0.9900 . ?
C67 H67B 0.9900 . ?
C68 H68A 0.9800 . ?
C68 H68B 0.9800 . ?
C68 H68C 0.9800 . ?
O4 C71 1.349(13) . ?
O4 C69 1.379(11) . ?
C69 C70 1.409(13) . ?
C69 H69A 0.9900 . ?
C69 H69B 0.9900 . ?
C70 H70A 0.9800 . ?
C70 H70B 0.9800 . ?
C70 H70C 0.9800 . ?
C71 C72 1.381(13) . ?
C71 H71A 0.9900 . ?
C71 H71B 0.9900 . ?
C72 H72A 0.9800 . ?
C72 H72B 0.9800 . ?
C72 H72C 0.9800 . ?
O5 C75 1.319(15) . ?
O5 C73 1.354(16) . ?
C73 C74 1.412(16) . ?
C73 H73A 0.9900 . ?
C73 H73B 0.9900 . ?
C74 H74A 0.9800 . ?
C74 H74B 0.9800 . ?
C74 H74C 0.9800 . ?
C75 C76 1.377(16) . ?
C75 H75A 0.9900 . ?
C75 H75B 0.9900 . ?
C76 H76A 0.9800 . ?
C76 H76B 0.9800 . ?
C76 H76C 0.9800 . ?
